data_7155154
loop_
_publ_author_name
'Mishra, Kalpana'
'Pandey, Ashok Kumar'
'Singh, Jay Bahadur'
'Singh, Radhey M.'

_publ_section_title
;
 Metal free TBHP-promoted intramolecular carbonylation of arenes via
 radical cross-dehydrogenative coupling: synthesis of indenoquinolinones,
 4-azafluorenones and fluorenones.
;
_journal_issue 26
_journal_name_full 'Organic &amp; biomolecular chemistry'
_journal_page_first 6328
_journal_page_last 6336
_journal_paper_doi 10.1039/c6ob00998k
_journal_volume 14
_journal_year 2016
_chemical_formula_moiety 'C19 H10 F3 N O2'
_chemical_formula_sum 'C19 H10 F3 N O2'
_chemical_formula_weight 341.28
_space_group_crystal_system triclinic
_space_group_IT_number 2
_space_group_name_Hall '-P 1'
_space_group_name_H-M_alt 'P -1'
_symmetry_space_group_name_Hall '-P 1'
_symmetry_space_group_name_H-M 'P -1'
_atom_sites_solution_hydrogens geom
_audit_creation_method SHELXL-2014/7
_audit_update_record
;
2016-04-03 deposited with the CCDC.
2016-05-31 downloaded from the CCDC.
;
_cell_angle_alpha 84.298(6)
_cell_angle_beta 82.177(7)
_cell_angle_gamma 84.893(6)
_cell_formula_units_Z 2
_cell_length_a 5.8910(5)
_cell_length_b 7.7688(6)
_cell_length_c 16.6580(14)
_cell_measurement_reflns_used 4848
_cell_measurement_temperature 293
_cell_measurement_theta_max 32.5
_cell_measurement_theta_min 3.5
_cell_volume 749.33(11)
_computing_structure_refinement 'SHELXL-2014/7 (Sheldrick, 2014)'
_diffrn_ambient_temperature 293
_diffrn_detector_area_resol_mean 16.0938
_diffrn_measured_fraction_theta_full 0.998
_diffrn_measured_fraction_theta_max 0.897
_diffrn_measurement_device_type 'Xcalibur, Eos'
_diffrn_measurement_method '\w scans'
_diffrn_radiation_type MoK\a
_diffrn_radiation_wavelength 0.71073
_diffrn_reflns_av_R_equivalents 0.0213
_diffrn_reflns_av_unetI/netI 0.0484
_diffrn_reflns_Laue_measured_fraction_full 0.998
_diffrn_reflns_Laue_measured_fraction_max 0.897
_diffrn_reflns_limit_h_max 8
_diffrn_reflns_limit_h_min -8
_diffrn_reflns_limit_k_max 11
_diffrn_reflns_limit_k_min -11
_diffrn_reflns_limit_l_max 24
_diffrn_reflns_limit_l_min -25
_diffrn_reflns_number 7945
_diffrn_reflns_point_group_measured_fraction_full 0.998
_diffrn_reflns_point_group_measured_fraction_max 0.897
_diffrn_reflns_theta_full 25.242
_diffrn_reflns_theta_max 32.461
_diffrn_reflns_theta_min 3.460
_diffrn_source 'Enhance (Mo) X-ray Source'
_exptl_absorpt_coefficient_mu 0.124
_exptl_absorpt_correction_T_max 1.00000
_exptl_absorpt_correction_T_min 0.89947
_exptl_absorpt_correction_type multi-scan
_exptl_absorpt_process_details SCALE3
_exptl_crystal_colour color
_exptl_crystal_density_diffrn 1.513
_exptl_crystal_description block
_exptl_crystal_F_000 348
_exptl_crystal_size_max 0.330
_exptl_crystal_size_mid 0.250
_exptl_crystal_size_min 0.130
_refine_diff_density_max 0.417
_refine_diff_density_min -0.299
_refine_diff_density_rms 0.055
_refine_ls_extinction_method none
_refine_ls_goodness_of_fit_ref 1.033
_refine_ls_hydrogen_treatment constr
_refine_ls_matrix_type full
_refine_ls_number_parameters 226
_refine_ls_number_reflns 4848
_refine_ls_number_restraints 0
_refine_ls_restrained_S_all 1.033
_refine_ls_R_factor_all 0.1308
_refine_ls_R_factor_gt 0.0734
_refine_ls_shift/su_max 0.000
_refine_ls_shift/su_mean 0.000
_refine_ls_structure_factor_coef Fsqd
_refine_ls_weighting_details 'w=1/[\s^2^(Fo^2^)+(0.1041P)^2^+0.2167P] where P=(Fo^2^+2Fc^2^)/3'
_refine_ls_weighting_scheme calc
_refine_ls_wR_factor_gt 0.1927
_refine_ls_wR_factor_ref 0.2390
_reflns_Friedel_coverage 0.000
_reflns_number_gt 2632
_reflns_number_total 4848
_reflns_threshold_expression 'I > 2\s(I)'
_cod_data_source_file c6ob00998k2.cif
_cod_data_source_block shelx
_cod_depositor_comments 'Adding full bibliography for 7155154.cif.'
_cod_database_code 7155154
_shelx_shelxl_version_number 2014/7
_shelx_space_group_comment
;
The symmetry employed for this shelxl refinement is uniquely defined
by the following loop, which should always be used as a source of
symmetry information in preference to the above space-group names.
They are only intended as comments.
;
_shelx_estimated_absorpt_t_min 0.960
_shelx_estimated_absorpt_t_max 0.984

loop_
_space_group_symop_operation_xyz
'x, y, z'
'-x, -y, -z'

loop_
_atom_site_label
_atom_site_type_symbol
_atom_site_fract_x
_atom_site_fract_y
_atom_site_fract_z
_atom_site_U_iso_or_equiv
_atom_site_adp_type
_atom_site_occupancy
_atom_site_site_symmetry_order
_atom_site_calc_flag
_atom_site_refinement_flags_posn
_atom_site_refinement_flags_adp
O2 O 1.4684(3) 0.0423(2) -0.11831(11) 0.0596(5) Uani 1 1 d . .
N1 N 0.7447(3) 0.3586(3) -0.05919(12) 0.0463(5) Uani 1 1 d . .
C10 C 1.1166(3) 0.1997(3) -0.06265(13) 0.0369(5) Uani 1 1 d . .
O1 O 1.2040(4) 0.1268(3) -0.42180(12) 0.0772(7) Uani 1 1 d . .
C7 C 0.9262(3) 0.2836(3) 0.06475(13) 0.0357(4) Uani 1 1 d . .
C12 C 0.9680(4) 0.2560(3) -0.18758(14) 0.0397(5) Uani 1 1 d . .
C13 C 1.1839(4) 0.1659(3) -0.20435(14) 0.0404(5) Uani 1 1 d . .
F2 F 1.3638(5) 0.1679(4) -0.54421(12) 0.1299(10) Uani 1 1 d . .
C11 C 0.9282(3) 0.2780(3) -0.09931(13) 0.0376(5) Uani 1 1 d . .
C14 C 1.2868(4) 0.1238(3) -0.12674(14) 0.0420(5) Uani 1 1 d . .
C6 C 0.9098(4) 0.2913(3) 0.15441(13) 0.0385(5) Uani 1 1 d . .
C15 C 1.2681(4) 0.1247(3) -0.28217(15) 0.0489(6) Uani 1 1 d . .
H15 H 1.4106 0.0643 -0.2935 0.059 Uiso 1 1 calc R U
C8 C 0.7501(4) 0.3599(3) 0.02153(14) 0.0446(5) Uani 1 1 d . .
H8 H 0.6253 0.4168 0.0511 0.054 Uiso 1 1 calc R U
C9 C 1.1169(4) 0.2011(3) 0.01966(13) 0.0398(5) Uani 1 1 d . .
H9 H 1.2400 0.1489 0.0449 0.048 Uiso 1 1 calc R U
F1 F 1.1889(7) 0.3795(4) -0.49015(19) 0.1687(16) Uani 1 1 d . .
C3 C 0.8811(5) 0.3009(4) 0.32346(17) 0.0594(7) Uani 1 1 d . .
H3 H 0.8714 0.3039 0.3795 0.071 Uiso 1 1 calc R U
C5 C 0.7114(5) 0.3583(4) 0.20000(16) 0.0575(7) Uani 1 1 d . .
H5 H 0.5854 0.4010 0.1739 0.069 Uiso 1 1 calc R U
C16 C 1.1312(5) 0.1772(3) -0.34232(15) 0.0542(6) Uani 1 1 d . .
C1 C 1.0931(4) 0.2300(4) 0.19636(15) 0.0533(6) Uani 1 1 d . .
H1 H 1.2285 0.1848 0.1679 0.064 Uiso 1 1 calc R U
C18 C 0.8336(4) 0.3044(4) -0.24850(15) 0.0529(6) Uani 1 1 d . .
H18 H 0.6898 0.3632 -0.2374 0.063 Uiso 1 1 calc R U
C4 C 0.6983(5) 0.3624(4) 0.28323(17) 0.0649(8) Uani 1 1 d . .
H4 H 0.5638 0.4075 0.3123 0.078 Uiso 1 1 calc R U
C2 C 1.0780(5) 0.2350(4) 0.28001(17) 0.0622(7) Uani 1 1 d . .
H2 H 1.2030 0.1932 0.3068 0.075 Uiso 1 1 calc R U
C17 C 0.9172(5) 0.2636(4) -0.32705(16) 0.0598(7) Uani 1 1 d . .
H17 H 0.8289 0.2945 -0.3692 0.072 Uiso 1 1 calc R U
F3 F 1.4988(6) 0.2742(7) -0.45302(18) 0.1920(19) Uani 1 1 d . .
C19 C 1.3083(7) 0.2375(6) -0.4756(2) 0.0895(12) Uani 1 1 d . .

loop_
_atom_site_aniso_label
_atom_site_aniso_U_11
_atom_site_aniso_U_22
_atom_site_aniso_U_33
_atom_site_aniso_U_23
_atom_site_aniso_U_13
_atom_site_aniso_U_12
O2 0.0427(9) 0.0744(12) 0.0574(11) -0.0112(9) -0.0051(8) 0.0232(8)
N1 0.0373(10) 0.0566(11) 0.0422(10) -0.0064(9) -0.0030(8) 0.0117(8)
C10 0.0311(9) 0.0365(10) 0.0417(11) -0.0054(8) -0.0013(8) 0.0032(8)
O1 0.0958(17) 0.0874(15) 0.0453(11) -0.0182(10) 0.0040(11) 0.0050(13)
C7 0.0320(10) 0.0350(10) 0.0387(11) -0.0030(8) -0.0011(8) -0.0002(8)
C12 0.0368(11) 0.0395(11) 0.0418(11) -0.0058(9) -0.0035(9) 0.0015(9)
C13 0.0395(11) 0.0389(11) 0.0408(11) -0.0049(9) 0.0002(9) 0.0009(9)
F2 0.143(2) 0.191(3) 0.0430(11) -0.0134(14) 0.0081(12) 0.027(2)
C11 0.0328(10) 0.0366(10) 0.0416(11) -0.0033(8) -0.0017(8) 0.0018(8)
C14 0.0363(11) 0.0422(11) 0.0449(12) -0.0057(9) 0.0010(9) 0.0038(9)
C6 0.0352(10) 0.0371(10) 0.0417(11) -0.0033(8) -0.0006(8) -0.0007(8)
C15 0.0473(13) 0.0493(13) 0.0476(13) -0.0084(10) 0.0007(10) 0.0050(10)
C8 0.0355(11) 0.0506(12) 0.0443(12) -0.0056(10) 0.0000(9) 0.0088(9)
C9 0.0313(10) 0.0430(11) 0.0432(12) -0.0024(9) -0.0037(8) 0.0046(8)
F1 0.208(4) 0.141(2) 0.114(2) 0.0462(18) 0.040(2) 0.067(2)
C3 0.0679(17) 0.0702(17) 0.0398(13) -0.0088(12) -0.0050(12) -0.0028(14)
C5 0.0451(13) 0.0783(18) 0.0444(13) -0.0061(12) -0.0003(10) 0.0138(12)
C16 0.0634(16) 0.0581(14) 0.0392(13) -0.0089(11) -0.0006(11) 0.0023(12)
C1 0.0447(13) 0.0698(16) 0.0439(13) -0.0105(11) -0.0046(10) 0.0090(11)
C18 0.0451(13) 0.0668(15) 0.0452(13) -0.0053(11) -0.0094(10) 0.0107(11)
C4 0.0536(15) 0.087(2) 0.0477(15) -0.0116(14) 0.0060(12) 0.0152(14)
C2 0.0567(16) 0.0841(19) 0.0466(14) -0.0099(13) -0.0148(12) 0.0082(14)
C17 0.0614(16) 0.0732(17) 0.0453(14) -0.0055(12) -0.0156(12) 0.0062(13)
F3 0.140(3) 0.349(6) 0.097(2) 0.028(3) -0.0193(19) -0.122(3)
C19 0.090(3) 0.125(3) 0.0433(17) 0.0031(18) -0.0018(16) 0.027(2)

loop_
_atom_type_symbol
_atom_type_description
_atom_type_scat_dispersion_real
_atom_type_scat_dispersion_imag
_atom_type_scat_source
C C 0.0033 0.0016 'International Tables Vol C Tables 4.2.6.8 and 6.1.1.4'
H H 0.0000 0.0000 'International Tables Vol C Tables 4.2.6.8 and 6.1.1.4'
N N 0.0061 0.0033 'International Tables Vol C Tables 4.2.6.8 and 6.1.1.4'
O O 0.0106 0.0060 'International Tables Vol C Tables 4.2.6.8 and 6.1.1.4'
F F 0.0171 0.0103 'International Tables Vol C Tables 4.2.6.8 and 6.1.1.4'

loop_
_geom_angle_atom_site_label_1
_geom_angle_atom_site_label_2
_geom_angle_atom_site_label_3
_geom_angle
C11 N1 C8 115.04(19)
C9 C10 C11 119.86(18)
C9 C10 C14 131.78(19)
C11 C10 C14 108.35(19)
C19 O1 C16 118.5(3)
C8 C7 C9 116.9(2)
C8 C7 C6 120.84(18)
C9 C7 C6 122.29(18)
C18 C12 C13 120.6(2)
C18 C12 C11 131.6(2)
C13 C12 C11 107.86(19)
C15 C13 C12 121.2(2)
C15 C13 C14 129.7(2)
C12 C13 C14 109.01(19)
N1 C11 C10 124.0(2)
N1 C11 C12 126.68(19)
C10 C11 C12 109.34(17)
O2 C14 C10 127.8(2)
O2 C14 C13 126.8(2)
C10 C14 C13 105.41(17)
C1 C6 C5 117.0(2)
C1 C6 C7 120.95(19)
C5 C6 C7 122.0(2)
C16 C15 C13 117.0(2)
C16 C15 H15 121.5
C13 C15 H15 121.5
N1 C8 C7 126.0(2)
N1 C8 H8 117.0
C7 C8 H8 117.0
C10 C9 C7 118.27(19)
C10 C9 H9 120.9
C7 C9 H9 120.9
C2 C3 C4 119.1(3)
C2 C3 H3 120.5
C4 C3 H3 120.5
C4 C5 C6 121.2(2)
C4 C5 H5 119.4
C6 C5 H5 119.4
C15 C16 C17 122.8(2)
C15 C16 O1 118.7(2)
C17 C16 O1 118.3(2)
C2 C1 C6 121.2(2)
C2 C1 H1 119.4
C6 C1 H1 119.4
C12 C18 C17 118.6(2)
C12 C18 H18 120.7
C17 C18 H18 120.7
C3 C4 C5 120.8(2)
C3 C4 H4 119.6
C5 C4 H4 119.6
C3 C2 C1 120.7(3)
C3 C2 H2 119.7
C1 C2 H2 119.7
C16 C17 C18 119.9(2)
C16 C17 H17 120.1
C18 C17 H17 120.1
F1 C19 F3 108.1(5)
F1 C19 F2 107.4(3)
F3 C19 F2 106.3(4)
F1 C19 O1 114.3(4)
F3 C19 O1 110.8(3)
F2 C19 O1 109.6(4)

loop_
_geom_bond_atom_site_label_1
_geom_bond_atom_site_label_2
_geom_bond_distance
O2 C14 1.211(3)
N1 C11 1.332(3)
N1 C8 1.350(3)
C10 C9 1.372(3)
C10 C11 1.402(3)
C10 C14 1.490(3)
O1 C19 1.308(5)
O1 C16 1.417(3)
C7 C8 1.398(3)
C7 C9 1.405(3)
C7 C6 1.490(3)
C12 C18 1.374(3)
C12 C13 1.404(3)
C12 C11 1.482(3)
C13 C15 1.381(3)
C13 C14 1.497(3)
F2 C19 1.302(4)
C6 C1 1.389(3)
C6 C5 1.394(3)
C15 C16 1.379(4)
C15 H15 0.9300
C8 H8 0.9300
C9 H9 0.9300
F1 C19 1.275(4)
C3 C2 1.368(4)
C3 C4 1.371(4)
C3 H3 0.9300
C5 C4 1.382(4)
C5 H5 0.9300
C16 C17 1.379(4)
C1 C2 1.388(4)
C1 H1 0.9300
C18 C17 1.391(4)
C18 H18 0.9300
C4 H4 0.9300
C2 H2 0.9300
C17 H17 0.9300
F3 C19 1.294(5)

loop_
_geom_torsion_atom_site_label_1
_geom_torsion_atom_site_label_2
_geom_torsion_atom_site_label_3
_geom_torsion_atom_site_label_4
_geom_torsion
C18 C12 C13 C15 0.5(3)
C11 C12 C13 C15 179.4(2)
C18 C12 C13 C14 -177.6(2)
C11 C12 C13 C14 1.3(2)
C8 N1 C11 C10 -0.3(3)
C8 N1 C11 C12 179.7(2)
C9 C10 C11 N1 1.1(3)
C14 C10 C11 N1 -179.9(2)
C9 C10 C11 C12 -178.95(19)
C14 C10 C11 C12 0.1(2)
C18 C12 C11 N1 -2.1(4)
C13 C12 C11 N1 179.1(2)
C18 C12 C11 C10 177.9(2)
C13 C12 C11 C10 -0.9(2)
C9 C10 C14 O2 0.8(4)
C11 C10 C14 O2 -178.1(2)
C9 C10 C14 C13 179.6(2)
C11 C10 C14 C13 0.7(2)
C15 C13 C14 O2 -0.4(4)
C12 C13 C14 O2 177.6(2)
C15 C13 C14 C10 -179.2(2)
C12 C13 C14 C10 -1.2(2)
C8 C7 C6 C1 -174.0(2)
C9 C7 C6 C1 5.8(3)
C8 C7 C6 C5 6.6(3)
C9 C7 C6 C5 -173.6(2)
C12 C13 C15 C16 0.5(3)
C14 C13 C15 C16 178.2(2)
C11 N1 C8 C7 -0.9(4)
C9 C7 C8 N1 1.4(4)
C6 C7 C8 N1 -178.8(2)
C11 C10 C9 C7 -0.6(3)
C14 C10 C9 C7 -179.4(2)
C8 C7 C9 C10 -0.5(3)
C6 C7 C9 C10 179.68(19)
C1 C6 C5 C4 -0.3(4)
C7 C6 C5 C4 179.2(2)
C13 C15 C16 C17 -1.4(4)
C13 C15 C16 O1 -175.6(2)
C19 O1 C16 C15 -98.0(3)
C19 O1 C16 C17 87.6(4)
C5 C6 C1 C2 0.2(4)
C7 C6 C1 C2 -179.3(2)
C13 C12 C18 C17 -0.6(4)
C11 C12 C18 C17 -179.2(2)
C2 C3 C4 C5 0.0(5)
C6 C5 C4 C3 0.2(5)
C4 C3 C2 C1 -0.1(5)
C6 C1 C2 C3 0.0(5)
C15 C16 C17 C18 1.4(4)
O1 C16 C17 C18 175.6(3)
C12 C18 C17 C16 -0.3(4)
C16 O1 C19 F1 -60.0(5)
C16 O1 C19 F3 62.4(4)
C16 O1 C19 F2 179.4(3)
